data_1538943
loop_
_publ_author_name
'Palenzona, A.'
'Cirafici, S.'
'Canepa, F.'

_publ_section_title
;
 High temperature behaviour of unstable Eu Pd2 Si2 and reference M Pd2 Si2
 compounds (M= all rare earths and alkaline earths)
;
_journal_name_full 'Journal of the Less-Common Metals'
_journal_page_first 185
_journal_page_last 194
_journal_volume 135
_journal_year 1987
_chemical_formula_sum 'Pd2 Si2 Sm'
_chemical_name_systematic 'Pd2 Sm Si2'
_space_group_IT_number 139
_symmetry_space_group_name_Hall '-I 4 2'
_symmetry_space_group_name_H-M 'I 4/m m m'
_cell_angle_alpha 90
_cell_angle_beta 90
_cell_angle_gamma 90
_cell_formula_units_Z 2
_cell_length_a 4.173
_cell_length_b 4.173
_cell_length_c 9.883
_cell_volume 172.102
_citation_journal_id_ASTM JCOMAH
_cod_data_source_file Palenzona_JCOMAH_1987_1398.cif
_cod_data_source_block Pd2Si2Sm1
_cod_original_cell_volume 172.1019
_cod_original_formula_sum 'Pd2 Si2 Sm1'
_cod_database_code 1538943

loop_
_symmetry_equiv_pos_as_xyz
x,y,z
-y,x,z
-x,-y,z
y,-x,z
x,-y,-z
y,x,-z
-x,y,-z
-y,-x,-z
-x,-y,-z
y,-x,-z
x,y,-z
-y,x,-z
-x,y,z
-y,-x,z
x,-y,z
y,x,z
x+1/2,y+1/2,z+1/2
-y+1/2,x+1/2,z+1/2
-x+1/2,-y+1/2,z+1/2
y+1/2,-x+1/2,z+1/2
x+1/2,-y+1/2,-z+1/2
y+1/2,x+1/2,-z+1/2
-x+1/2,y+1/2,-z+1/2
-y+1/2,-x+1/2,-z+1/2
-x+1/2,-y+1/2,-z+1/2
y+1/2,-x+1/2,-z+1/2
x+1/2,y+1/2,-z+1/2
-y+1/2,x+1/2,-z+1/2
-x+1/2,y+1/2,z+1/2
-y+1/2,-x+1/2,z+1/2
x+1/2,-y+1/2,z+1/2
y+1/2,x+1/2,z+1/2

loop_
_atom_site_label
_atom_site_type_symbol
_atom_site_fract_x
_atom_site_fract_y
_atom_site_fract_z
_atom_site_occupancy
_atom_site_U_iso_or_equiv
Pd1 Pd 0 0.5 0.25 1 0.0
Sm1 Sm 0 0 0 1 0.0
Si1 Si 0 0 0.38 1 0.0
